data_4345150
loop_
_publ_author_name
'Coburger, Peter'
'Schulz, Jan'
'Klose, Jennifer'
'Schwarze, Benedikt'
'S\'arosi, Menyh\'art B'
'Hey-Hawkins, Evamarie'

_publ_section_title
;
 C2-Symmetric P,N Ligands Derived from Carborane-Based Diphosphetanes:
 Synthesis and Coordination Chemistry.
;
_journal_issue 1
_journal_name_full 'Inorganic chemistry'
_journal_page_first 292
_journal_page_last 304
_journal_paper_doi 10.1021/acs.inorgchem.6b02173
_journal_volume 56
_journal_year 2017
_chemical_formula_sum 'C22 H38 B10 P2 Se2'
_chemical_formula_weight 630.48
_space_group_crystal_system monoclinic
_space_group_IT_number 14
_space_group_name_Hall '-P 2ybc'
_space_group_name_H-M_alt 'P 1 21/c 1'
_symmetry_space_group_name_Hall '-P 2ybc'
_symmetry_space_group_name_H-M 'P 1 21/c 1'
_atom_sites_solution_hydrogens geom
_audit_creation_method SHELXL-2014/7
_cell_angle_alpha 90
_cell_angle_beta 109.725(3)
_cell_angle_gamma 90
_cell_formula_units_Z 4
_cell_length_a 11.9629(3)
_cell_length_b 17.3107(4)
_cell_length_c 15.2764(4)
_cell_measurement_reflns_used 7345
_cell_measurement_temperature 130
_cell_measurement_theta_max 30.0170
_cell_measurement_theta_min 2.7430
_cell_volume 2977.91(14)
_computing_cell_refinement
;
CrysAlisPro, Agilent Technologies,
Version 1.171.37.35 (release 13-08-2014 CrysAlis171 .NET)
(compiled Aug 13 2014,18:06:01)
;
_computing_data_collection
;
CrysAlisPro, Agilent Technologies,
Version 1.171.37.35 (release 13-08-2014 CrysAlis171 .NET)
(compiled Aug 13 2014,18:06:01)
;
_computing_data_reduction
;
CrysAlisPro, Agilent Technologies,
Version 1.171.37.35 (release 13-08-2014 CrysAlis171 .NET)
(compiled Aug 13 2014,18:06:01)
;
_computing_structure_refinement 'SHELXL-2014/7 (Sheldrick, 2014)'
_computing_structure_solution SHELXS-2014/7
_diffrn_ambient_environment N~2~
_diffrn_ambient_temperature 130
_diffrn_detector_area_resol_mean 16.3560
_diffrn_measured_fraction_theta_full 0.999
_diffrn_measured_fraction_theta_max 0.922
_diffrn_measurement_device_type 'Xcalibur, Sapphire3, Gemini'
_diffrn_measurement_method '\w scans'
_diffrn_radiation_monochromator graphite
_diffrn_radiation_type MoK\a
_diffrn_radiation_wavelength 0.71073
_diffrn_reflns_av_R_equivalents 0.0697
_diffrn_reflns_av_unetI/netI 0.0677
_diffrn_reflns_Laue_measured_fraction_full 0.999
_diffrn_reflns_Laue_measured_fraction_max 0.922
_diffrn_reflns_limit_h_max 17
_diffrn_reflns_limit_h_min -18
_diffrn_reflns_limit_k_max 25
_diffrn_reflns_limit_k_min -26
_diffrn_reflns_limit_l_max 22
_diffrn_reflns_limit_l_min -23
_diffrn_reflns_number 38847
_diffrn_reflns_point_group_measured_fraction_full 0.999
_diffrn_reflns_point_group_measured_fraction_max 0.922
_diffrn_reflns_theta_full 25.242
_diffrn_reflns_theta_max 32.621
_diffrn_reflns_theta_min 2.353
_diffrn_source 'Enhance (Mo) X-ray Source'
_exptl_absorpt_coefficient_mu 2.604
_exptl_absorpt_correction_T_max 1.00000
_exptl_absorpt_correction_T_min 0.41760
_exptl_absorpt_correction_type multi-scan
_exptl_absorpt_process_details
; 
CrysAlisPro, Agilent Technologies,
Version 1.171.37.35 (release 13-08-2014 CrysAlis171 .NET)
(compiled Aug 13 2014,18:06:01)
Empirical absorption correction using spherical harmonics,
implemented in SCALE3 ABSPACK scaling algorithm.
;
_exptl_crystal_colour 'clear colourless'
_exptl_crystal_density_diffrn 1.406
_exptl_crystal_description plate
_exptl_crystal_F_000 1272
_exptl_crystal_size_max 0.4000
_exptl_crystal_size_mid 0.3000
_exptl_crystal_size_min 0.0600
_refine_diff_density_max 0.915
_refine_diff_density_min -0.645
_refine_diff_density_rms 0.108
_refine_ls_extinction_method none
_refine_ls_goodness_of_fit_ref 1.045
_refine_ls_hydrogen_treatment constr
_refine_ls_matrix_type full
_refine_ls_number_parameters 331
_refine_ls_number_reflns 10032
_refine_ls_number_restraints 0
_refine_ls_restrained_S_all 1.045
_refine_ls_R_factor_all 0.0840
_refine_ls_R_factor_gt 0.0443
_refine_ls_shift/su_max 0.032
_refine_ls_shift/su_mean 0.002
_refine_ls_structure_factor_coef Fsqd
_refine_ls_weighting_details 'w=1/[\s^2^(Fo^2^)+(0.0445P)^2^+0.4201P] where P=(Fo^2^+2Fc^2^)/3'
_refine_ls_weighting_scheme calc
_refine_ls_wR_factor_gt 0.0942
_refine_ls_wR_factor_ref 0.1128
_reflns_Friedel_coverage 0.000
_reflns_number_gt 6782
_reflns_number_total 10032
_reflns_threshold_expression 'I > 2\s(I)'
_cod_data_source_file ic6b02173_si_002.cif
_cod_data_source_block 6a
_cod_original_cell_volume 2977.90(14)
_cod_database_code 4345150
_shelx_shelxl_version_number 2014/7
_shelx_space_group_comment
;
The symmetry employed for this shelxl refinement is uniquely defined
by the following loop, which should always be used as a source of
symmetry information in preference to the above space-group names.
They are only intended as comments.
;

loop_
_space_group_symop_operation_xyz
'x, y, z'
'-x, y+1/2, -z+1/2'
'-x, -y, -z'
'x, -y-1/2, z-1/2'

loop_
_atom_site_label
_atom_site_type_symbol
_atom_site_fract_x
_atom_site_fract_y
_atom_site_fract_z
_atom_site_U_iso_or_equiv
_atom_site_adp_type
_atom_site_occupancy
_atom_site_site_symmetry_order
_atom_site_calc_flag
_atom_site_refinement_flags_posn
_atom_site_refinement_flags_adp
C6 C 0.6386(3) 0.2450(2) 0.4311(2) 0.0414(8) Uani 1 1 d . .
H6 H 0.6947 0.2085 0.4291 0.050 Uiso 1 1 calc R U
Se1 Se 0.35949(2) 0.42983(2) 0.44874(2) 0.02575(8) Uani 1 1 d . .
Se2 Se 0.19945(2) 0.30356(2) 0.06127(2) 0.02590(8) Uani 1 1 d . .
P3 P 0.26413(5) 0.44921(4) 0.29615(5) 0.02137(14) Uani 1 1 d . .
P4 P 0.22897(6) 0.28005(4) 0.21226(5) 0.02137(14) Uani 1 1 d . .
C1 C 0.1796(2) 0.58443(16) 0.1947(2) 0.0290(6) Uani 1 1 d . .
H1A H 0.2085 0.5592 0.1505 0.044 Uiso 1 1 calc R U
H1B H 0.1865 0.6394 0.1897 0.044 Uiso 1 1 calc R U
H1C H 0.0978 0.5710 0.1820 0.044 Uiso 1 1 calc R U
C2 C 0.0879(2) 0.31863(15) 0.22607(17) 0.0208(5) Uani 1 1 d . .
C3 C 0.2208(2) 0.17130(15) 0.21145(19) 0.0244(5) Uani 1 1 d . .
C4 C 0.2531(2) 0.55834(15) 0.29338(19) 0.0246(5) Uani 1 1 d . .
C5 C 0.1117(2) 0.40897(15) 0.28223(18) 0.0220(5) Uani 1 1 d . .
C7 C 0.3214(2) 0.38052(16) 0.08365(18) 0.0253(6) Uani 1 1 d . .
C9 C 0.4712(2) 0.35371(16) 0.43738(17) 0.0244(5) Uani 1 1 d . .
C12 C 0.5228(3) 0.4232(2) 0.1548(2) 0.0371(7) Uani 1 1 d . .
H12 H 0.6003 0.4137 0.1933 0.045 Uiso 1 1 calc R U
C18 C 0.2108(2) 0.59541(16) 0.36739(19) 0.0295(6) Uani 1 1 d . .
H18A H 0.2083 0.6505 0.3598 0.044 Uiso 1 1 calc R U
H18B H 0.2647 0.5824 0.4280 0.044 Uiso 1 1 calc R U
H18C H 0.1329 0.5767 0.3608 0.044 Uiso 1 1 calc R U
C19 C 0.4766(3) 0.28355(18) 0.4811(2) 0.0332(6) Uani 1 1 d . .
H19 H 0.4239 0.2724 0.5123 0.040 Uiso 1 1 calc R U
C22 C 0.2925(3) 0.45158(17) 0.04071(19) 0.0305(6) Uani 1 1 d . .
H22 H 0.2151 0.4613 0.0021 0.037 Uiso 1 1 calc R U
C23 C 0.2337(2) 0.14268(17) 0.30940(19) 0.0295(6) Uani 1 1 d . .
H23A H 0.1664 0.1592 0.3253 0.044 Uiso 1 1 calc R U
H23B H 0.3050 0.1636 0.3533 0.044 Uiso 1 1 calc R U
H23C H 0.2379 0.0873 0.3109 0.044 Uiso 1 1 calc R U
C27 C 0.3356(3) 0.14664(18) 0.1934(2) 0.0343(7) Uani 1 1 d . .
H27A H 0.3424 0.0914 0.1963 0.052 Uiso 1 1 calc R U
H27B H 0.4032 0.1692 0.2398 0.052 Uiso 1 1 calc R U
H27C H 0.3323 0.1641 0.1329 0.052 Uiso 1 1 calc R U
C29 C 0.5489(2) 0.37003(19) 0.3906(2) 0.0326(6) Uani 1 1 d . .
H29 H 0.5458 0.4176 0.3616 0.039 Uiso 1 1 calc R U
C30 C 0.4374(2) 0.36549(18) 0.1407(2) 0.0308(6) Uani 1 1 d . .
H30 H 0.4577 0.3175 0.1690 0.037 Uiso 1 1 calc R U
C31 C 0.4938(3) 0.4937(2) 0.1126(2) 0.0419(8) Uani 1 1 d . .
H31 H 0.5517 0.5318 0.1226 0.050 Uiso 1 1 calc R U
C32 C 0.1139(2) 0.13535(17) 0.1367(2) 0.0307(6) Uani 1 1 d . .
H32A H 0.1134 0.1512 0.0763 0.046 Uiso 1 1 calc R U
H32B H 0.0420 0.1522 0.1456 0.046 Uiso 1 1 calc R U
H32C H 0.1192 0.0801 0.1412 0.046 Uiso 1 1 calc R U
C33 C 0.3789(3) 0.50864(19) 0.0552(2) 0.0390(7) Uani 1 1 d . .
H33 H 0.3595 0.5565 0.0264 0.047 Uiso 1 1 calc R U
C34 C 0.5614(3) 0.22950(19) 0.4785(2) 0.0411(8) Uani 1 1 d . .
H34 H 0.5661 0.1825 0.5090 0.049 Uiso 1 1 calc R U
C36 C 0.6322(3) 0.3149(2) 0.3869(2) 0.0385(7) Uani 1 1 d . .
H36 H 0.6835 0.3254 0.3543 0.046 Uiso 1 1 calc R U
C37 C 0.3821(2) 0.58318(17) 0.3098(2) 0.0321(6) Uani 1 1 d . .
H37A H 0.4092 0.5601 0.2634 0.048 Uiso 1 1 calc R U
H37B H 0.4318 0.5665 0.3704 0.048 Uiso 1 1 calc R U
H37C H 0.3859 0.6384 0.3059 0.048 Uiso 1 1 calc R U
B10 B 0.1028(3) 0.32581(18) 0.3414(2) 0.0228(6) Uani 1 1 d . .
H10 H 0.1796 0.3016 0.3967 0.027 Uiso 1 1 calc R U
B14 B 0.0335(3) 0.41333(18) 0.3567(2) 0.0250(6) Uani 1 1 d . .
H14 H 0.0633 0.4457 0.4226 0.030 Uiso 1 1 calc R U
B17 B -0.0172(3) 0.46022(19) 0.2473(2) 0.0262(6) Uani 1 1 d . .
H17 H -0.0211 0.5236 0.2417 0.031 Uiso 1 1 calc R U
B20 B 0.0238(2) 0.40148(18) 0.1670(2) 0.0237(6) Uani 1 1 d . .
H20 H 0.0498 0.4263 0.1104 0.028 Uiso 1 1 calc R U
B21 B -0.0078(3) 0.26652(18) 0.2630(2) 0.0244(6) Uani 1 1 d . .
H21 H -0.0052 0.2031 0.2684 0.029 Uiso 1 1 calc R U
B24 B -0.0440(3) 0.32407(19) 0.3456(2) 0.0266(6) Uani 1 1 d . .
H24 H -0.0643 0.2985 0.4045 0.032 Uiso 1 1 calc R U
B25 B -0.1436(3) 0.31757(19) 0.2281(2) 0.0279(7) Uani 1 1 d . .
H25 H -0.2299 0.2881 0.2106 0.033 Uiso 1 1 calc R U
B26 B -0.1245(3) 0.40098(19) 0.1675(2) 0.0285(7) Uani 1 1 d . .
H26 H -0.1981 0.4259 0.1100 0.034 Uiso 1 1 calc R U
B28 B -0.1187(3) 0.40728(19) 0.2853(2) 0.0294(7) Uani 1 1 d . .
H28 H -0.1891 0.4359 0.3047 0.035 Uiso 1 1 calc R U
B35 B -0.0564(3) 0.31316(19) 0.1529(2) 0.0271(6) Uani 1 1 d . .
H35 H -0.0848 0.2812 0.0867 0.033 Uiso 1 1 calc R U

loop_
_atom_site_aniso_label
_atom_site_aniso_U_11
_atom_site_aniso_U_22
_atom_site_aniso_U_33
_atom_site_aniso_U_23
_atom_site_aniso_U_13
_atom_site_aniso_U_12
C6 0.0383(17) 0.044(2) 0.0439(18) 0.0035(16) 0.0162(14) 0.0159(15)
Se1 0.02174(13) 0.02753(15) 0.02583(14) -0.00278(11) 0.00520(10) 0.00250(10)
Se2 0.02905(14) 0.02489(15) 0.02517(14) -0.00243(11) 0.01099(11) -0.00535(11)
P3 0.0181(3) 0.0199(3) 0.0258(3) -0.0003(3) 0.0070(2) -0.0005(2)
P4 0.0203(3) 0.0193(3) 0.0254(3) -0.0003(3) 0.0090(3) 0.0000(2)
C1 0.0311(14) 0.0211(14) 0.0370(15) 0.0046(12) 0.0143(12) -0.0010(11)
C2 0.0197(11) 0.0177(12) 0.0240(12) -0.0021(10) 0.0059(9) -0.0023(9)
C3 0.0259(12) 0.0190(13) 0.0310(13) 0.0013(11) 0.0130(11) 0.0018(10)
C4 0.0233(12) 0.0180(13) 0.0313(13) -0.0002(11) 0.0078(10) -0.0030(10)
C5 0.0218(12) 0.0173(12) 0.0274(13) -0.0014(10) 0.0091(10) 0.0004(9)
C7 0.0295(13) 0.0273(15) 0.0221(12) -0.0028(11) 0.0127(10) -0.0060(11)
C9 0.0198(11) 0.0273(14) 0.0239(12) -0.0015(11) 0.0045(10) 0.0019(10)
C12 0.0245(13) 0.052(2) 0.0341(15) -0.0035(15) 0.0088(12) -0.0075(13)
C18 0.0320(14) 0.0224(14) 0.0324(14) -0.0024(12) 0.0087(12) 0.0001(11)
C19 0.0359(15) 0.0318(16) 0.0349(15) 0.0029(13) 0.0159(13) 0.0016(13)
C22 0.0320(14) 0.0312(16) 0.0276(13) 0.0032(12) 0.0090(11) -0.0042(12)
C23 0.0253(13) 0.0262(15) 0.0375(15) 0.0039(13) 0.0110(11) 0.0042(11)
C27 0.0352(15) 0.0260(15) 0.0478(17) 0.0014(14) 0.0218(14) 0.0058(12)
C29 0.0295(14) 0.0361(17) 0.0330(15) 0.0056(13) 0.0117(12) 0.0041(12)
C30 0.0256(13) 0.0354(16) 0.0330(14) 0.0018(13) 0.0121(11) 0.0012(12)
C31 0.0431(18) 0.053(2) 0.0327(15) -0.0064(16) 0.0171(14) -0.0224(16)
C32 0.0360(15) 0.0219(14) 0.0347(15) -0.0011(12) 0.0127(12) -0.0029(12)
C33 0.0493(19) 0.0319(17) 0.0360(16) 0.0031(14) 0.0147(14) -0.0158(14)
C34 0.0479(19) 0.0313(17) 0.0476(18) 0.0076(15) 0.0209(15) 0.0111(14)
C36 0.0320(15) 0.048(2) 0.0398(17) 0.0038(15) 0.0175(13) 0.0052(14)
C37 0.0282(14) 0.0235(14) 0.0442(17) -0.0008(13) 0.0117(12) -0.0056(11)
B10 0.0232(13) 0.0222(15) 0.0246(14) 0.0012(12) 0.0101(11) -0.0003(11)
B14 0.0232(13) 0.0239(15) 0.0303(15) 0.0002(13) 0.0122(12) 0.0018(11)
B17 0.0201(13) 0.0228(15) 0.0355(16) -0.0001(13) 0.0092(12) 0.0008(11)
B20 0.0220(13) 0.0216(15) 0.0251(14) -0.0007(12) 0.0045(11) -0.0002(11)
B21 0.0206(13) 0.0223(15) 0.0304(15) 0.0025(13) 0.0088(11) -0.0011(11)
B24 0.0260(14) 0.0254(16) 0.0320(16) 0.0002(13) 0.0144(12) 0.0004(12)
B25 0.0206(13) 0.0266(16) 0.0364(17) -0.0006(14) 0.0094(12) -0.0011(12)
B26 0.0198(13) 0.0246(16) 0.0385(17) -0.0002(14) 0.0066(12) 0.0006(12)
B28 0.0219(14) 0.0256(16) 0.0410(18) -0.0010(14) 0.0111(13) 0.0005(12)
B35 0.0219(14) 0.0250(16) 0.0312(15) -0.0006(13) 0.0049(12) -0.0019(12)

loop_
_atom_type_symbol
_atom_type_description
_atom_type_scat_dispersion_real
_atom_type_scat_dispersion_imag
_atom_type_scat_source
B B 0.0013 0.0007 'International Tables Vol C Tables 4.2.6.8 and 6.1.1.4'
H H 0.0000 0.0000 'International Tables Vol C Tables 4.2.6.8 and 6.1.1.4'
C C 0.0033 0.0016 'International Tables Vol C Tables 4.2.6.8 and 6.1.1.4'
P P 0.1023 0.0942 'International Tables Vol C Tables 4.2.6.8 and 6.1.1.4'
Se Se -0.0929 2.2259 'International Tables Vol C Tables 4.2.6.8 and 6.1.1.4'

loop_
_geom_angle_atom_site_label_1
_geom_angle_atom_site_label_2
_geom_angle_atom_site_label_3
_geom_angle
C36 C6 C34 119.5(3)
C9 Se1 P3 97.66(8)
C7 Se2 P4 95.51(8)
C4 P3 C5 107.88(11)
C4 P3 Se1 100.33(9)
C5 P3 Se1 101.17(8)
C3 P4 C2 107.88(11)
C3 P4 Se2 100.61(9)
C2 P4 Se2 102.31(8)
B21 C2 B35 62.86(17)
B21 C2 B10 62.90(17)
B35 C2 B10 114.0(2)
B21 C2 B20 112.7(2)
B35 C2 B20 62.23(17)
B10 C2 B20 110.5(2)
B21 C2 C5 109.07(19)
B35 C2 C5 109.21(19)
B10 C2 C5 59.41(15)
B20 C2 C5 59.20(15)
B21 C2 P4 125.22(18)
B35 C2 P4 130.38(18)
B10 C2 P4 110.65(16)
B20 C2 P4 119.27(17)
C5 C2 P4 111.35(15)
C32 C3 C23 112.4(2)
C32 C3 C27 108.8(2)
C23 C3 C27 106.3(2)
C32 C3 P4 116.08(19)
C23 C3 P4 109.17(19)
C27 C3 P4 103.26(18)
C18 C4 C1 112.4(2)
C18 C4 C37 109.1(2)
C1 C4 C37 106.8(2)
C18 C4 P3 116.15(19)
C1 C4 P3 109.15(18)
C37 C4 P3 102.51(18)
B17 C5 B14 62.71(17)
B17 C5 B10 113.0(2)
B14 C5 B10 62.65(17)
B17 C5 B20 62.84(17)
B14 C5 B20 113.8(2)
B10 C5 B20 110.4(2)
B17 C5 C2 109.27(19)
B14 C5 C2 109.28(19)
B10 C5 C2 58.98(15)
B20 C5 C2 59.52(16)
B17 C5 P3 125.41(18)
B14 C5 P3 129.34(18)
B10 C5 P3 118.41(17)
B20 C5 P3 111.96(17)
C2 C5 P3 111.88(15)
C22 C7 C30 120.0(3)
C22 C7 Se2 118.7(2)
C30 C7 Se2 121.3(2)
C19 C9 C29 120.1(3)
C19 C9 Se1 118.7(2)
C29 C9 Se1 121.1(2)
C31 C12 C30 120.7(3)
C9 C19 C34 119.7(3)
C7 C22 C33 120.2(3)
C9 C29 C36 119.8(3)
C7 C30 C12 119.2(3)
C12 C31 C33 120.3(3)
C31 C33 C22 119.6(3)
C6 C34 C19 120.6(3)
C6 C36 C29 120.3(3)
C2 B10 C5 61.61(16)
C2 B10 B24 105.9(2)
C5 B10 B24 105.7(2)
C2 B10 B21 58.05(16)
C5 B10 B21 107.0(2)
B24 B10 B21 59.74(17)
C2 B10 B14 107.8(2)
C5 B10 B14 58.11(16)
B24 B10 B14 60.02(17)
B21 B10 B14 107.8(2)
C5 B14 B17 58.63(16)
C5 B14 B10 59.24(16)
B17 B14 B10 107.0(2)
C5 B14 B24 106.5(2)
B17 B14 B24 107.8(2)
B10 B14 B24 59.97(17)
C5 B14 B28 105.5(2)
B17 B14 B28 59.71(17)
B10 B14 B28 107.1(2)
B24 B14 B28 59.93(18)
C5 B17 B28 106.1(2)
C5 B17 B26 106.5(2)
B28 B17 B26 60.43(18)
C5 B17 B14 58.66(16)
B28 B17 B14 60.47(18)
B26 B17 B14 108.8(2)
C5 B17 B20 59.20(16)
B28 B17 B20 108.0(2)
B26 B17 B20 60.01(17)
B14 B17 B20 107.6(2)
C5 B20 C2 61.28(15)
C5 B20 B26 105.1(2)
C2 B20 B26 105.1(2)
C5 B20 B35 107.8(2)
C2 B20 B35 58.43(16)
B26 B20 B35 59.84(17)
C5 B20 B17 57.96(16)
C2 B20 B17 106.8(2)
B26 B20 B17 59.54(17)
B35 B20 B17 108.1(2)
C2 B21 B25 106.8(2)
C2 B21 B24 107.0(2)
B25 B21 B24 60.82(18)
C2 B21 B35 59.04(16)
B25 B21 B35 60.88(18)
B24 B21 B35 109.7(2)
C2 B21 B10 59.05(16)
B25 B21 B10 108.3(2)
B24 B21 B10 60.13(17)
B35 B21 B10 107.8(2)
B21 B24 B28 106.7(2)
B21 B24 B10 60.13(17)
B28 B24 B10 107.3(2)
B21 B24 B14 108.1(2)
B28 B24 B14 60.08(18)
B10 B24 B14 60.01(17)
B21 B24 B25 59.43(17)
B28 B24 B25 58.95(18)
B10 B24 B25 107.2(2)
B14 B24 B25 107.4(2)
B28 B25 B21 107.9(2)
B28 B25 B26 60.62(19)
B21 B25 B26 107.3(2)
B28 B25 B24 60.18(18)
B21 B25 B24 59.74(17)
B26 B25 B24 108.2(2)
B28 B25 B35 108.6(2)
B21 B25 B35 59.87(17)
B26 B25 B35 59.65(18)
B24 B25 B35 108.1(2)
B17 B26 B25 107.7(2)
B17 B26 B35 109.0(2)
B25 B26 B35 60.87(18)
B17 B26 B20 60.45(17)
B25 B26 B20 108.2(2)
B35 B26 B20 60.12(17)
B17 B26 B28 59.76(18)
B25 B26 B28 59.31(19)
B35 B26 B28 108.5(2)
B20 B26 B28 107.8(2)
B25 B28 B17 108.3(2)
B25 B28 B24 60.87(19)
B17 B28 B24 108.0(2)
B25 B28 B26 60.08(19)
B17 B28 B26 59.80(18)
B24 B28 B26 108.4(2)
B25 B28 B14 108.8(2)
B17 B28 B14 59.82(17)
B24 B28 B14 59.98(18)
B26 B28 B14 107.8(2)
C2 B35 B26 106.0(2)
C2 B35 B21 58.10(16)
B26 B35 B21 106.7(2)
C2 B35 B20 59.33(16)
B26 B35 B20 60.04(17)
B21 B35 B20 106.5(2)
C2 B35 B25 104.8(2)
B26 B35 B25 59.48(18)
B21 B35 B25 59.26(17)
B20 B35 B25 107.0(2)

loop_
_geom_bond_atom_site_label_1
_geom_bond_atom_site_label_2
_geom_bond_distance
C6 C36 1.375(5)
C6 C34 1.378(4)
Se1 C9 1.925(3)
Se1 P3 2.2478(7)
Se2 C7 1.919(3)
Se2 P4 2.2497(7)
P3 C4 1.893(3)
P3 C5 1.896(3)
P4 C3 1.885(3)
P4 C2 1.892(3)
C1 C4 1.535(4)
C2 B21 1.696(4)
C2 B35 1.713(4)
C2 B10 1.714(4)
C2 B20 1.730(4)
C2 C5 1.760(4)
C3 C32 1.530(4)
C3 C23 1.534(4)
C3 C27 1.549(4)
C4 C18 1.527(4)
C4 C37 1.539(4)
C5 B17 1.701(4)
C5 B14 1.702(4)
C5 B10 1.722(4)
C5 B20 1.724(4)
C7 C22 1.382(4)
C7 C30 1.392(4)
C9 C19 1.377(4)
C9 C29 1.380(4)
C12 C31 1.370(5)
C12 C30 1.392(4)
C19 C34 1.391(4)
C22 C33 1.393(4)
C29 C36 1.395(4)
C31 C33 1.383(4)
B10 B24 1.779(4)
B10 B21 1.780(4)
B10 B14 1.780(4)
B14 B17 1.771(4)
B14 B24 1.780(4)
B14 B28 1.782(4)
B17 B28 1.769(4)
B17 B26 1.769(4)
B17 B20 1.786(4)
B20 B26 1.778(4)
B20 B35 1.779(4)
B21 B25 1.767(4)
B21 B24 1.773(4)
B21 B35 1.778(4)
B24 B28 1.779(5)
B24 B25 1.792(5)
B25 B28 1.757(5)
B25 B26 1.771(5)
B25 B35 1.796(4)
B26 B35 1.774(4)
B26 B28 1.781(5)
